data_2203565
loop_
_publ_author_name
'You, Zhong-Lu'
'Zhu, Hai-Liang'
'Liu, Wei-Sheng'

_publ_section_title
;
 Tris[2-(cyclopropyliminomethyl)phenolato]manganese(III)
;
_journal_issue 5
_journal_name_full 'Acta Crystallographica Section E'
_journal_page_first m603
_journal_page_last m605
_journal_paper_doi 10.1107/S1600536804009018
_journal_volume 60
_journal_year 2004
_chemical_formula_iupac '[Mn (C10 H10 N1 O1)3]'
_chemical_formula_moiety 'C30 H30 Mn N3 O3'
_chemical_formula_sum 'C30 H30 Mn N3 O3'
_chemical_formula_weight 535.51
_chemical_name_systematic
;
Tris[2-(cyclopropyliminomethyl)phenolato]manganese(III)
;
_space_group_IT_number 60
_symmetry_cell_setting orthorhombic
_symmetry_space_group_name_Hall '-P 2n 2ab'
_symmetry_space_group_name_H-M 'P b c n'
_atom_sites_solution_hydrogens geom
_atom_sites_solution_primary direct
_atom_sites_solution_secondary difmap
_audit_creation_method SHELXL-97
_cell_angle_alpha 90.00
_cell_angle_beta 90.00
_cell_angle_gamma 90.00
_cell_formula_units_Z 16
_cell_length_a 19.227(4)
_cell_length_b 14.948(3)
_cell_length_c 36.427(7)
_cell_measurement_reflns_used 2923
_cell_measurement_temperature 293(2)
_cell_measurement_theta_max 17.013
_cell_measurement_theta_min 2.395
_cell_volume 10469(4)
_computing_cell_refinement SMART
_computing_data_collection 'SMART (Siemens, 1996)'
_computing_data_reduction 'SAINT (Siemens, 1996)'
_computing_molecular_graphics 'SHELXTL (Sheldrick, 1997b)'
_computing_publication_material SHELXTL
_computing_structure_refinement 'SHELXL97 (Sheldrick, 1997a)'
_computing_structure_solution 'SHELXS97 (Sheldrick, 1997a)'
_diffrn_ambient_temperature 293(2)
_diffrn_measured_fraction_theta_full 1.000
_diffrn_measured_fraction_theta_max 1.000
_diffrn_measurement_device_type 'Bruker SMART CCD area-detector'
_diffrn_measurement_method '\f and \w'
_diffrn_radiation_monochromator graphite
_diffrn_radiation_source 'fine-focus sealed tube'
_diffrn_radiation_type MoK\a
_diffrn_radiation_wavelength 0.71073
_diffrn_reflns_av_R_equivalents 0.1570
_diffrn_reflns_av_sigmaI/netI 0.1516
_diffrn_reflns_limit_h_max 22
_diffrn_reflns_limit_h_min -22
_diffrn_reflns_limit_k_max 17
_diffrn_reflns_limit_k_min -16
_diffrn_reflns_limit_l_max 43
_diffrn_reflns_limit_l_min -36
_diffrn_reflns_number 51009
_diffrn_reflns_theta_full 25.02
_diffrn_reflns_theta_max 25.02
_diffrn_reflns_theta_min 1.54
_diffrn_standards_decay_% 0
_diffrn_standards_number 0
_exptl_absorpt_coefficient_mu 0.541
_exptl_absorpt_correction_T_max 0.9184
_exptl_absorpt_correction_T_min 0.8857
_exptl_absorpt_correction_type multi-scan
_exptl_absorpt_process_details '(SADABS; Sheldrick, 1996)'
_exptl_crystal_colour brown
_exptl_crystal_density_diffrn 1.359
_exptl_crystal_density_method 'not measured'
_exptl_crystal_description block
_exptl_crystal_F_000 4480
_exptl_crystal_size_max 0.23
_exptl_crystal_size_mid 0.18
_exptl_crystal_size_min 0.16
_refine_diff_density_max 1.176
_refine_diff_density_min -0.288
_refine_ls_extinction_method none
_refine_ls_goodness_of_fit_ref 0.897
_refine_ls_hydrogen_treatment constr
_refine_ls_matrix_type full
_refine_ls_number_parameters 667
_refine_ls_number_reflns 9247
_refine_ls_number_restraints 0
_refine_ls_restrained_S_all 0.897
_refine_ls_R_factor_all 0.1787
_refine_ls_R_factor_gt 0.0686
_refine_ls_shift/su_max 0.000
_refine_ls_shift/su_mean 0.000
_refine_ls_structure_factor_coef Fsqd
_refine_ls_weighting_details 'calc w = 1/[\s^2^(Fo^2^)+(0.0777P)^2^] where P = (Fo^2^+2Fc^2^)/3'
_refine_ls_weighting_scheme calc
_refine_ls_wR_factor_gt 0.1506
_refine_ls_wR_factor_ref 0.1842
_reflns_number_gt 3755
_reflns_number_total 9247
_reflns_threshold_expression I>2\s(I)
_cod_data_source_file ci6361.cif
_cod_data_source_block I
_cod_depositor_comments
;
The following automatic conversions were performed:
'_symmetry_cell_setting' value 'Orthorhombic' changed to 'orthorhombic'
according to '/home/saulius/struct/CIF-dictionaries/cif_core.dic'
dictionary named 'cif_core.dic' version 2.4.1 from 2010-06-29.

Automatic conversion script
Id: cif_fix_enum 1527 2010-12-29 10:47:43Z saulius 

The following automatic conversions were performed:

'_symmetry_cell_setting' value 'Orthorhombic' changed to
'orthorhombic' according to
/home/saulius/struct/CIF-dictionaries/cif_core.dic dictionary named
'cif_core.dic' version 2.4.1 from 2010-06-29.

Automatic conversion script
Id: cif_fix_values 1715 2011-07-08 13:25:40Z adriana 
;
_cod_database_code 2203565
_cod_database_fobs_code 2203565

loop_
_symmetry_equiv_pos_as_xyz
'x, y, z'
'-x+1/2, -y+1/2, z+1/2'
'-x, y, -z+1/2'
'x+1/2, -y+1/2, -z'
'-x, -y, -z'
'x-1/2, y-1/2, -z-1/2'
'x, -y, z-1/2'
'-x-1/2, y-1/2, z'

loop_
_atom_site_label
_atom_site_fract_x
_atom_site_fract_y
_atom_site_fract_z
_atom_site_U_iso_or_equiv
_atom_site_adp_type
_atom_site_calc_flag
_atom_site_refinement_flags
_atom_site_occupancy
_atom_site_type_symbol
Mn1 0.72508(4) 0.84544(6) 0.09655(2) 0.0386(3) Uani d . 1 Mn
Mn2 0.24526(4) 0.71903(6) 0.14375(2) 0.0403(3) Uani d . 1 Mn
O1 0.6381(2) 0.8949(3) 0.10757(12) 0.0574(12) Uani d . 1 O
O2 0.8116(2) 0.7884(3) 0.09044(12) 0.0608(12) Uani d . 1 O
O3 0.6822(2) 0.7316(3) 0.10444(12) 0.0568(12) Uani d . 1 O
O4 0.2417(2) 0.8344(3) 0.16546(12) 0.0607(12) Uani d . 1 O
O5 0.2163(2) 0.7714(3) 0.09852(11) 0.0637(13) Uani d . 1 O
O6 0.2806(2) 0.6788(3) 0.18846(11) 0.0548(12) Uani d . 1 O
N1 0.7632(3) 0.9633(3) 0.08700(13) 0.0518(14) Uani d . 1 N
N2 0.6993(3) 0.8337(4) 0.04570(14) 0.0559(15) Uani d . 1 N
N3 0.7500(3) 0.8518(3) 0.14758(15) 0.0527(14) Uani d . 1 N
N4 0.3386(3) 0.7427(4) 0.12709(16) 0.0598(16) Uani d . 1 N
N5 0.1510(3) 0.7026(3) 0.16208(15) 0.0541(15) Uani d . 1 N
N6 0.2458(3) 0.5986(4) 0.12364(13) 0.0516(14) Uani d . 1 N
C1 0.6811(4) 1.0378(4) 0.12705(19) 0.0559(18) Uani d . 1 C
C2 0.6304(4) 0.9693(5) 0.12642(18) 0.0552(18) Uani d . 1 C
C3 0.5711(4) 0.9819(5) 0.1474(2) 0.071(2) Uani d . 1 C
H3A 0.5372 0.9375 0.1475 0.086 Uiso calc R 1 H
C4 0.5603(4) 1.0572(6) 0.1680(2) 0.079(2) Uani d . 1 C
H4A 0.5191 1.0642 0.1811 0.095 Uiso calc R 1 H
C5 0.6121(5) 1.1239(5) 0.1693(2) 0.080(2) Uani d . 1 C
H5A 0.6068 1.1737 0.1844 0.095 Uiso calc R 1 H
C6 0.6696(4) 1.1145(5) 0.14831(19) 0.063(2) Uani d . 1 C
H6A 0.7024 1.1602 0.1480 0.076 Uiso calc R 1 H
C7 0.7411(3) 1.0338(5) 0.10317(17) 0.0568(18) Uani d . 1 C
H7A 0.7656 1.0866 0.0993 0.068 Uiso calc R 1 H
C8 0.8231(4) 0.9690(5) 0.0617(2) 0.065(2) Uani d . 1 C
H8A 0.8594 0.9242 0.0660 0.078 Uiso calc R 1 H
C9 0.8488(4) 1.0556(5) 0.04519(19) 0.078(2) Uani d . 1 C
H9A 0.8251 1.1103 0.0521 0.094 Uiso calc R 1 H
H9B 0.8984 1.0618 0.0410 0.094 Uiso calc R 1 H
C10 0.8096(4) 0.9894(6) 0.0219(2) 0.092(3) Uani d . 1 C
H10A 0.7624 1.0045 0.0148 0.111 Uiso calc R 1 H
H10B 0.8357 0.9560 0.0037 0.111 Uiso calc R 1 H
C11 0.7959(3) 0.7352(5) 0.02826(19) 0.0553(18) Uani d . 1 C
C12 0.8305(3) 0.7383(4) 0.06253(19) 0.0506(18) Uani d . 1 C
C13 0.8916(4) 0.6855(5) 0.0665(2) 0.065(2) Uani d . 1 C
H13A 0.9157 0.6851 0.0887 0.078 Uiso calc R 1 H
C14 0.9148(4) 0.6351(5) 0.0374(3) 0.080(2) Uani d . 1 C
H14A 0.9545 0.6004 0.0406 0.095 Uiso calc R 1 H
C15 0.8825(4) 0.6333(5) 0.0040(2) 0.074(2) Uani d . 1 C
H15A 0.9002 0.5997 -0.0154 0.089 Uiso calc R 1 H
C16 0.8233(4) 0.6827(5) 0.0000(2) 0.076(2) Uani d . 1 C
H16A 0.8002 0.6814 -0.0224 0.091 Uiso calc R 1 H
C17 0.7336(3) 0.7851(5) 0.02172(18) 0.0580(19) Uani d . 1 C
H17A 0.7155 0.7829 -0.0019 0.070 Uiso calc R 1 H
C18 0.6393(4) 0.8844(6) 0.0320(2) 0.078(2) Uani d . 1 C
H18A 0.6415 0.9488 0.0369 0.094 Uiso calc R 1 H
C19 0.5990(4) 0.8604(6) -0.0015(2) 0.096(3) Uani d . 1 C
H19A 0.6137 0.8084 -0.0154 0.115 Uiso calc R 1 H
H19B 0.5794 0.9086 -0.0160 0.115 Uiso calc R 1 H
C20 0.5709(4) 0.8457(7) 0.0365(3) 0.113(3) Uani d . 1 C
H20A 0.5338 0.8847 0.0448 0.136 Uiso calc R 1 H
H20B 0.5681 0.7847 0.0454 0.136 Uiso calc R 1 H
C21 0.6513(3) 0.7635(4) 0.16695(19) 0.0531(18) Uani d . 1 C
C22 0.6414(3) 0.7221(4) 0.13266(19) 0.0501(17) Uani d . 1 C
C23 0.5849(4) 0.6596(5) 0.1302(2) 0.072(2) Uani d . 1 C
H23A 0.5781 0.6275 0.1087 0.087 Uiso calc R 1 H
C24 0.5413(4) 0.6470(6) 0.1592(3) 0.080(2) Uani d . 1 C
H24A 0.5038 0.6081 0.1565 0.096 Uiso calc R 1 H
C25 0.5509(4) 0.6908(6) 0.1927(3) 0.082(2) Uani d . 1 C
H25A 0.5205 0.6814 0.2122 0.099 Uiso calc R 1 H
C26 0.6065(4) 0.7481(5) 0.1960(2) 0.068(2) Uani d . 1 C
H26A 0.6142 0.7771 0.2182 0.081 Uiso calc R 1 H
C27 0.7121(4) 0.8178(4) 0.1731(2) 0.0612(19) Uani d . 1 C
H27A 0.7249 0.8292 0.1973 0.073 Uiso calc R 1 H
C28 0.8182(5) 0.8965(5) 0.1576(2) 0.082(3) Uani d . 1 C
H28A 0.8506 0.9025 0.1370 0.099 Uiso calc R 1 H
C29 0.8525(5) 0.8840(6) 0.1936(3) 0.104(3) Uani d . 1 C
H29A 0.8287 0.8481 0.2119 0.124 Uiso calc R 1 H
H29B 0.9028 0.8803 0.1942 0.124 Uiso calc R 1 H
C30 0.8218(5) 0.9668(8) 0.1832(3) 0.133(4) Uani d . 1 C
H30A 0.7790 0.9841 0.1954 0.159 Uiso calc R 1 H
H30B 0.8529 1.0161 0.1777 0.159 Uiso calc R 1 H
C31 0.3635(4) 0.8397(5) 0.1789(2) 0.0619(19) Uani d . 1 C
C32 0.2938(4) 0.8605(4) 0.1872(2) 0.0587(19) Uani d . 1 C
C33 0.2798(4) 0.9144(5) 0.2175(2) 0.065(2) Uani d . 1 C
H33A 0.2341 0.9299 0.2229 0.079 Uiso calc R 1 H
C34 0.3329(5) 0.9451(5) 0.2395(2) 0.073(2) Uani d . 1 C
H34A 0.3223 0.9808 0.2596 0.087 Uiso calc R 1 H
C35 0.4011(4) 0.9240(5) 0.2324(2) 0.081(2) Uani d . 1 C
H35A 0.4364 0.9432 0.2479 0.098 Uiso calc R 1 H
C36 0.4160(4) 0.8738(5) 0.2016(2) 0.077(2) Uani d . 1 C
H36A 0.4622 0.8622 0.1957 0.092 Uiso calc R 1 H
C37 0.3810(4) 0.7921(5) 0.1455(2) 0.067(2) Uani d . 1 C
H37A 0.4261 0.7977 0.1366 0.080 Uiso calc R 1 H
C38 0.3585(4) 0.7085(6) 0.0903(2) 0.077(2) Uani d . 1 C
H38A 0.3215 0.7130 0.0719 0.093 Uiso calc R 1 H
C39 0.4304(4) 0.7166(6) 0.0747(2) 0.091(3) Uani d . 1 C
H39A 0.4347 0.7283 0.0486 0.109 Uiso calc R 1 H
H39B 0.4660 0.7437 0.0899 0.109 Uiso calc R 1 H
C40 0.4028(4) 0.6293(6) 0.0860(2) 0.097(3) Uani d . 1 C
H40A 0.3906 0.5871 0.0668 0.117 Uiso calc R 1 H
H40B 0.4218 0.6025 0.1080 0.117 Uiso calc R 1 H
C41 0.3333(3) 0.5445(4) 0.16603(19) 0.0529(18) Uani d . 1 C
C42 0.3245(3) 0.6114(4) 0.19221(19) 0.0495(17) Uani d . 1 C
C43 0.3620(3) 0.6056(5) 0.22523(19) 0.062(2) Uani d . 1 C
H43A 0.3557 0.6484 0.2435 0.075 Uiso calc R 1 H
C44 0.4088(4) 0.5356(6) 0.2306(2) 0.070(2) Uani d . 1 C
H44A 0.4331 0.5326 0.2526 0.084 Uiso calc R 1 H
C45 0.4203(4) 0.4700(5) 0.2042(2) 0.072(2) Uani d . 1 C
H45A 0.4532 0.4252 0.2078 0.086 Uiso calc R 1 H
C46 0.3810(3) 0.4741(5) 0.1724(2) 0.0620(19) Uani d . 1 C
H46A 0.3861 0.4296 0.1548 0.074 Uiso calc R 1 H
C47 0.2883(4) 0.5374(5) 0.13494(19) 0.0586(19) Uani d . 1 C
H47A 0.2897 0.4843 0.1217 0.070 Uiso calc R 1 H
C48 0.1983(4) 0.5773(5) 0.0933(2) 0.074(2) Uani d . 1 C
H48A 0.1973 0.6220 0.0736 0.089 Uiso calc R 1 H
C49 0.1828(4) 0.4847(5) 0.0811(2) 0.097(3) Uani d . 1 C
H49A 0.1749 0.4747 0.0552 0.116 Uiso calc R 1 H
H49B 0.2059 0.4360 0.0938 0.116 Uiso calc R 1 H
C50 0.1298(4) 0.5364(6) 0.1017(2) 0.097(3) Uani d . 1 C
H50A 0.1205 0.5192 0.1269 0.116 Uiso calc R 1 H
H50B 0.0896 0.5579 0.0882 0.116 Uiso calc R 1 H
C51 0.0950(4) 0.7828(5) 0.1114(2) 0.0604(19) Uani d . 1 C
C52 0.1546(4) 0.8030(4) 0.09086(19) 0.0511(17) Uani d . 1 C
C53 0.1451(4) 0.8554(5) 0.0595(2) 0.069(2) Uani d . 1 C
H53A 0.1835 0.8690 0.0451 0.083 Uiso calc R 1 H
C54 0.0822(5) 0.8871(5) 0.0496(2) 0.087(3) Uani d . 1 C
H54A 0.0780 0.9210 0.0282 0.104 Uiso calc R 1 H
C55 0.0236(5) 0.8700(6) 0.0707(3) 0.100(3) Uani d . 1 C
H55A -0.0194 0.8931 0.0638 0.119 Uiso calc R 1 H
C56 0.0296(4) 0.8191(5) 0.1014(2) 0.085(3) Uani d . 1 C
H56A -0.0093 0.8080 0.1159 0.102 Uiso calc R 1 H
C57 0.0962(4) 0.7321(4) 0.1457(2) 0.0584(19) Uani d . 1 C
H57A 0.0536 0.7202 0.1568 0.070 Uiso calc R 1 H
C58 0.1422(3) 0.6569(5) 0.19667(18) 0.0609(19) Uani d . 1 C
H58A 0.1562 0.5938 0.1964 0.073 Uiso calc R 1 H
C59 0.0839(4) 0.6780(5) 0.2228(2) 0.081(2) Uani d . 1 C
H59A 0.0517 0.7251 0.2160 0.097 Uiso calc R 1 H
H59B 0.0637 0.6290 0.2366 0.097 Uiso calc R 1 H
C60 0.1572(4) 0.7038(6) 0.2311(2) 0.085(2) Uani d . 1 C
H60A 0.1692 0.7667 0.2297 0.102 Uiso calc R 1 H
H60B 0.1812 0.6707 0.2502 0.102 Uiso calc R 1 H

loop_
_atom_site_aniso_label
_atom_site_aniso_U_11
_atom_site_aniso_U_22
_atom_site_aniso_U_33
_atom_site_aniso_U_12
_atom_site_aniso_U_13
_atom_site_aniso_U_23
Mn1 0.0503(6) 0.0271(5) 0.0383(5) -0.0004(5) 0.0008(4) 0.0009(5)
Mn2 0.0472(6) 0.0307(5) 0.0431(5) 0.0002(5) 0.0029(5) 0.0030(5)
O1 0.062(3) 0.043(3) 0.068(3) 0.000(2) 0.008(2) 0.000(2)
O2 0.070(3) 0.056(3) 0.056(3) 0.004(3) -0.006(2) -0.006(3)
O3 0.067(3) 0.040(3) 0.063(3) -0.005(2) 0.004(2) -0.004(2)
O4 0.062(3) 0.035(3) 0.086(3) 0.003(2) -0.007(3) 0.007(2)
O5 0.055(3) 0.068(3) 0.069(3) 0.004(3) 0.008(2) 0.018(3)
O6 0.072(3) 0.037(3) 0.055(3) -0.009(2) 0.003(2) -0.001(2)
N1 0.070(4) 0.039(3) 0.046(3) -0.002(3) 0.008(3) -0.001(3)
N2 0.061(4) 0.050(4) 0.057(4) -0.002(3) 0.005(3) 0.004(3)
N3 0.061(3) 0.038(3) 0.060(4) -0.005(3) 0.011(3) -0.002(3)
N4 0.064(4) 0.051(4) 0.064(4) 0.004(3) -0.006(3) 0.003(3)
N5 0.066(4) 0.044(4) 0.052(4) -0.005(3) 0.002(3) 0.002(3)
N6 0.071(4) 0.046(3) 0.038(3) 0.002(3) 0.008(3) 0.005(3)
C1 0.067(5) 0.034(4) 0.067(5) 0.000(4) 0.019(4) 0.005(4)
C2 0.063(5) 0.047(5) 0.055(5) 0.011(4) 0.007(4) 0.003(4)
C3 0.075(5) 0.055(5) 0.085(6) -0.003(4) 0.028(4) -0.013(5)
C4 0.072(6) 0.074(6) 0.092(7) 0.020(5) 0.036(5) 0.006(5)
C5 0.109(7) 0.052(5) 0.077(6) 0.014(5) 0.022(5) -0.007(4)
C6 0.072(5) 0.040(5) 0.078(6) 0.002(4) 0.019(4) -0.003(4)
C7 0.078(5) 0.038(4) 0.055(4) -0.007(4) 0.005(4) 0.001(4)
C8 0.077(5) 0.048(5) 0.070(6) 0.000(4) 0.022(4) -0.001(4)
C9 0.097(6) 0.062(6) 0.075(6) -0.016(5) 0.025(5) 0.003(5)
C10 0.110(7) 0.103(7) 0.064(6) -0.029(6) 0.024(5) 0.000(5)
C11 0.054(5) 0.054(5) 0.058(5) -0.006(4) 0.002(4) -0.008(4)
C12 0.058(5) 0.045(4) 0.049(5) -0.006(4) 0.005(4) -0.002(4)
C13 0.057(5) 0.060(5) 0.079(6) -0.002(4) 0.002(4) 0.001(4)
C14 0.065(5) 0.067(6) 0.107(7) 0.007(4) 0.023(5) -0.018(5)
C15 0.075(6) 0.072(6) 0.075(6) -0.003(5) 0.016(5) -0.021(5)
C16 0.090(6) 0.072(6) 0.065(6) -0.008(5) 0.009(5) -0.012(5)
C17 0.065(5) 0.064(5) 0.045(4) -0.014(4) 0.000(4) -0.001(4)
C18 0.068(6) 0.087(6) 0.079(6) 0.015(5) -0.009(5) 0.014(5)
C19 0.089(6) 0.130(9) 0.069(6) 0.016(6) -0.033(5) 0.001(6)
C20 0.065(6) 0.138(9) 0.137(9) -0.016(6) -0.007(6) 0.026(7)
C21 0.064(5) 0.049(5) 0.046(5) -0.004(4) 0.005(4) 0.004(4)
C22 0.052(4) 0.041(4) 0.057(5) 0.001(4) -0.001(4) 0.011(4)
C23 0.069(5) 0.060(5) 0.088(6) -0.014(5) -0.003(4) 0.017(5)
C24 0.064(5) 0.079(6) 0.098(7) -0.013(5) -0.006(5) 0.018(6)
C25 0.077(6) 0.075(6) 0.095(7) -0.004(5) 0.004(5) 0.033(5)
C26 0.086(6) 0.048(5) 0.069(6) -0.003(4) 0.002(5) 0.005(4)
C27 0.085(6) 0.043(4) 0.056(5) -0.001(4) -0.007(4) -0.005(4)
C28 0.139(8) 0.065(6) 0.043(5) -0.037(5) -0.018(5) -0.003(4)
C29 0.103(7) 0.076(7) 0.132(9) -0.017(6) -0.056(6) 0.025(6)
C30 0.129(9) 0.133(10) 0.136(10) -0.045(8) 0.016(7) -0.023(9)
C31 0.067(5) 0.049(5) 0.070(5) 0.004(4) 0.001(4) 0.000(4)
C32 0.059(5) 0.029(4) 0.088(6) -0.005(4) 0.001(4) 0.009(4)
C33 0.071(5) 0.037(4) 0.089(6) 0.008(4) -0.004(5) -0.006(4)
C34 0.091(6) 0.052(5) 0.076(6) 0.009(5) -0.010(5) 0.003(4)
C35 0.079(6) 0.062(6) 0.103(8) 0.003(5) -0.015(5) -0.003(5)
C36 0.062(5) 0.071(6) 0.097(7) -0.006(4) -0.011(5) 0.007(5)
C37 0.055(5) 0.060(5) 0.087(6) -0.001(4) -0.001(4) 0.023(5)
C38 0.069(5) 0.085(6) 0.079(6) 0.016(5) 0.014(4) 0.010(5)
C39 0.089(6) 0.106(8) 0.077(6) -0.006(6) 0.022(5) 0.008(6)
C40 0.104(7) 0.097(8) 0.091(7) -0.005(6) 0.013(5) 0.004(6)
C41 0.062(5) 0.040(5) 0.057(5) 0.007(4) -0.005(4) -0.003(4)
C42 0.057(5) 0.036(4) 0.056(5) -0.002(4) 0.001(4) 0.007(4)
C43 0.064(5) 0.064(5) 0.059(5) 0.000(4) -0.013(4) 0.001(4)
C44 0.062(5) 0.071(6) 0.076(6) -0.008(5) -0.013(4) 0.022(5)
C45 0.066(5) 0.056(5) 0.092(7) -0.005(4) -0.008(5) -0.008(5)
C46 0.061(5) 0.043(5) 0.082(6) -0.002(4) 0.000(4) -0.010(4)
C47 0.073(5) 0.036(4) 0.067(5) 0.001(4) 0.007(4) -0.007(4)
C48 0.091(6) 0.068(6) 0.063(5) 0.001(5) -0.035(5) -0.007(4)
C49 0.106(7) 0.075(6) 0.110(7) 0.019(5) -0.046(6) -0.045(6)
C50 0.087(6) 0.089(7) 0.115(8) 0.009(6) -0.032(6) -0.026(6)
C51 0.061(5) 0.053(5) 0.068(5) -0.008(4) -0.009(4) -0.002(4)
C52 0.051(5) 0.044(4) 0.058(5) -0.004(3) 0.001(4) 0.005(4)
C53 0.077(6) 0.058(5) 0.073(6) 0.006(4) -0.011(4) 0.012(4)
C54 0.090(7) 0.083(6) 0.086(7) 0.002(5) -0.010(6) 0.027(5)
C55 0.077(7) 0.110(8) 0.111(8) 0.009(6) -0.018(6) 0.032(6)
C56 0.062(5) 0.096(7) 0.096(7) -0.007(5) -0.013(5) 0.017(6)
C57 0.061(5) 0.044(5) 0.070(5) -0.023(4) -0.001(4) 0.000(4)
C58 0.077(5) 0.060(5) 0.046(5) -0.013(4) 0.005(4) 0.003(4)
C59 0.084(6) 0.082(6) 0.078(6) -0.009(5) 0.023(5) 0.005(5)
C60 0.095(6) 0.099(7) 0.061(6) -0.018(5) 0.004(4) 0.001(5)

loop_
_atom_type_symbol
_atom_type_description
_atom_type_scat_dispersion_real
_atom_type_scat_dispersion_imag
_atom_type_scat_source
C C 0.0033 0.0016 'International Tables Vol C Tables 4.2.6.8 and 6.1.1.4'
H H 0.0000 0.0000 'International Tables Vol C Tables 4.2.6.8 and 6.1.1.4'
N N 0.0061 0.0033 'International Tables Vol C Tables 4.2.6.8 and 6.1.1.4'
O O 0.0106 0.0060 'International Tables Vol C Tables 4.2.6.8 and 6.1.1.4'
Mn Mn 0.3368 0.7283 'International Tables Vol C Tables 4.2.6.8 and 6.1.1.4'

loop_
_geom_angle_atom_site_label_1
_geom_angle_atom_site_label_2
_geom_angle_atom_site_label_3
_geom_angle
_geom_angle_publ_flag
O1 Mn1 O2 173.53(19) y
O1 Mn1 O3 86.22(19) y
O2 Mn1 O3 89.75(19) y
O1 Mn1 N3 89.7(2) y
O2 Mn1 N3 85.2(2) y
O3 Mn1 N3 90.3(2) y
O1 Mn1 N2 90.7(2) y
O2 Mn1 N2 94.2(2) y
O3 Mn1 N2 87.3(2) y
N3 Mn1 N2 177.5(2) y
O1 Mn1 N1 91.0(2) y
O2 Mn1 N1 93.3(2) y
O3 Mn1 N1 176.3(2) y
N3 Mn1 N1 92.0(2) y
N2 Mn1 N1 90.4(2) y
O6 Mn2 O4 86.71(18) y
O6 Mn2 O5 173.46(18) y
O4 Mn2 O5 88.6(2) y
O6 Mn2 N4 89.7(2) y
O4 Mn2 N4 89.9(2) y
O5 Mn2 N4 85.7(2) y
O6 Mn2 N6 91.6(2) y
O4 Mn2 N6 176.9(2) y
O5 Mn2 N6 93.2(2) y
N4 Mn2 N6 92.7(2) y
O6 Mn2 N5 89.9(2) y
O4 Mn2 N5 86.5(2) y
O5 Mn2 N5 94.4(2) y
N4 Mn2 N5 176.3(2) y
N6 Mn2 N5 91.0(2) y
C2 O1 Mn1 123.2(4) ?
C12 O2 Mn1 126.4(4) ?
C22 O3 Mn1 118.4(4) ?
C32 O4 Mn2 119.0(4) ?
C52 O5 Mn2 126.7(4) ?
C42 O6 Mn2 124.7(4) ?
C7 N1 C8 119.9(6) ?
C7 N1 Mn1 122.7(5) ?
C8 N1 Mn1 117.3(4) ?
C17 N2 C18 116.9(6) ?
C17 N2 Mn1 124.1(5) ?
C18 N2 Mn1 118.9(5) ?
C27 N3 C28 119.3(6) ?
C27 N3 Mn1 122.7(5) ?
C28 N3 Mn1 118.0(4) ?
C37 N4 C38 120.2(6) ?
C37 N4 Mn2 122.1(5) ?
C38 N4 Mn2 117.5(5) ?
C57 N5 C58 118.0(6) ?
C57 N5 Mn2 124.0(5) ?
C58 N5 Mn2 117.9(4) ?
C47 N6 C48 118.6(6) ?
C47 N6 Mn2 122.6(5) ?
C48 N6 Mn2 118.8(4) ?
C6 C1 C2 119.5(6) ?
C6 C1 C7 119.5(6) ?
C2 C1 C7 120.7(6) ?
O1 C2 C3 119.7(7) ?
O1 C2 C1 122.9(6) ?
C3 C2 C1 117.4(7) ?
C4 C3 C2 122.6(7) ?
C4 C3 H3A 118.7 ?
C2 C3 H3A 118.7 ?
C3 C4 C5 119.5(7) ?
C3 C4 H4A 120.2 ?
C5 C4 H4A 120.2 ?
C6 C5 C4 119.0(7) ?
C6 C5 H5A 120.5 ?
C4 C5 H5A 120.5 ?
C5 C6 C1 121.8(7) ?
C5 C6 H6A 119.1 ?
C1 C6 H6A 119.1 ?
N1 C7 C1 125.1(6) ?
N1 C7 H7A 117.4 ?
C1 C7 H7A 117.4 ?
N1 C8 C10 118.6(6) ?
N1 C8 C9 123.5(6) ?
C10 C8 C9 59.9(5) ?
N1 C8 H8A 114.6 ?
C10 C8 H8A 114.6 ?
C9 C8 H8A 114.6 ?
C10 C9 C8 59.9(5) ?
C10 C9 H9A 117.8 ?
C8 C9 H9A 117.8 ?
C10 C9 H9B 117.8 ?
C8 C9 H9B 117.8 ?
H9A C9 H9B 114.9 ?
C8 C10 C9 60.2(5) ?
C8 C10 H10A 117.7 ?
C9 C10 H10A 117.7 ?
C8 C10 H10B 117.7 ?
C9 C10 H10B 117.7 ?
H10A C10 H10B 114.9 ?
C16 C11 C12 119.5(7) ?
C16 C11 C17 119.0(7) ?
C12 C11 C17 121.5(6) ?
O2 C12 C11 124.9(6) ?
O2 C12 C13 117.7(6) ?
C11 C12 C13 117.4(6) ?
C14 C13 C12 119.5(7) ?
C14 C13 H13A 120.3 ?
C12 C13 H13A 120.3 ?
C15 C14 C13 123.4(8) ?
C15 C14 H14A 118.3 ?
C13 C14 H14A 118.3 ?
C16 C15 C14 117.5(7) ?
C16 C15 H15A 121.2 ?
C14 C15 H15A 121.2 ?
C15 C16 C11 122.7(8) ?
C15 C16 H16A 118.6 ?
C11 C16 H16A 118.6 ?
N2 C17 C11 126.7(6) ?
N2 C17 H17A 116.6 ?
C11 C17 H17A 116.6 ?
C20 C18 N2 117.9(7) ?
C20 C18 C19 61.6(5) ?
N2 C18 C19 124.3(7) ?
C20 C18 H18A 114.2 ?
N2 C18 H18A 114.2 ?
C19 C18 H18A 114.2 ?
C18 C19 C20 57.8(5) ?
C18 C19 H19A 118.0 ?
C20 C19 H19A 118.0 ?
C18 C19 H19B 118.0 ?
C20 C19 H19B 118.0 ?
H19A C19 H19B 115.2 ?
C18 C20 C19 60.6(5) ?
C18 C20 H20A 117.7 ?
C19 C20 H20A 117.7 ?
C18 C20 H20B 117.7 ?
C19 C20 H20B 117.7 ?
H20A C20 H20B 114.8 ?
C26 C21 C22 121.5(7) ?
C26 C21 C27 118.6(7) ?
C22 C21 C27 119.7(6) ?
O3 C22 C21 124.9(6) ?
O3 C22 C23 118.6(7) ?
C21 C22 C23 116.3(7) ?
C24 C23 C22 120.6(8) ?
C24 C23 H23A 119.7 ?
C22 C23 H23A 119.7 ?
C23 C24 C25 122.1(8) ?
C23 C24 H24A 119.0 ?
C25 C24 H24A 119.0 ?
C26 C25 C24 118.1(8) ?
C26 C25 H25A 121.0 ?
C24 C25 H25A 121.0 ?
C25 C26 C21 121.3(7) ?
C25 C26 H26A 119.3 ?
C21 C26 H26A 119.3 ?
N3 C27 C21 124.6(7) ?
N3 C27 H27A 117.7 ?
C21 C27 H27A 117.7 ?
C30 C28 C29 59.0(6) ?
C30 C28 N3 122.1(8) ?
C29 C28 N3 122.8(7) ?
C30 C28 H28A 114.0 ?
C29 C28 H28A 114.0 ?
N3 C28 H28A 114.0 ?
C30 C29 C28 57.9(6) ?
C30 C29 H29A 118.0 ?
C28 C29 H29A 118.0 ?
C30 C29 H29B 118.0 ?
C28 C29 H29B 118.0 ?
H29A C29 H29B 115.2 ?
C28 C30 C29 63.2(7) ?
C28 C30 H30A 117.4 ?
C29 C30 H30A 117.4 ?
C28 C30 H30B 117.4 ?
C29 C30 H30B 117.4 ?
H30A C30 H30B 114.5 ?
C36 C31 C32 118.7(7) ?
C36 C31 C37 120.4(7) ?
C32 C31 C37 120.5(7) ?
O4 C32 C33 119.6(7) ?
O4 C32 C31 121.5(7) ?
C33 C32 C31 118.7(7) ?
C34 C33 C32 120.7(7) ?
C34 C33 H33A 119.6 ?
C32 C33 H33A 119.6 ?
C35 C34 C33 121.5(8) ?
C35 C34 H34A 119.3 ?
C33 C34 H34A 119.3 ?
C34 C35 C36 118.5(8) ?
C34 C35 H35A 120.8 ?
C36 C35 H35A 120.8 ?
C35 C36 C31 121.8(8) ?
C35 C36 H36A 119.1 ?
C31 C36 H36A 119.1 ?
N4 C37 C31 124.8(7) ?
N4 C37 H37A 117.6 ?
C31 C37 H37A 117.6 ?
C40 C38 N4 121.7(7) ?
C40 C38 C39 59.3(5) ?
N4 C38 C39 123.6(7) ?
C40 C38 H38A 113.8 ?
N4 C38 H38A 113.8 ?
C39 C38 H38A 113.8 ?
C40 C39 C38 59.2(5) ?
C40 C39 H39A 117.9 ?
C38 C39 H39A 117.9 ?
C40 C39 H39B 117.9 ?
C38 C39 H39B 117.9 ?
H39A C39 H39B 115.0 ?
C38 C40 C39 61.5(5) ?
C38 C40 H40A 117.6 ?
C39 C40 H40A 117.6 ?
C38 C40 H40B 117.6 ?
C39 C40 H40B 117.6 ?
H40A C40 H40B 114.7 ?
C42 C41 C46 120.0(6) ?
C42 C41 C47 121.5(6) ?
C46 C41 C47 117.9(6) ?
O6 C42 C41 123.6(6) ?
O6 C42 C43 117.6(6) ?
C41 C42 C43 118.7(7) ?
C44 C43 C42 119.9(7) ?
C44 C43 H43A 120.1 ?
C42 C43 H43A 120.1 ?
C45 C44 C43 122.3(7) ?
C45 C44 H44A 118.8 ?
C43 C44 H44A 118.8 ?
C46 C45 C44 117.4(7) ?
C46 C45 H45A 121.3 ?
C44 C45 H45A 121.3 ?
C45 C46 C41 121.6(7) ?
C45 C46 H46A 119.2 ?
C41 C46 H46A 119.2 ?
N6 C47 C41 125.6(6) ?
N6 C47 H47A 117.2 ?
C41 C47 H47A 117.2 ?
N6 C48 C49 123.5(6) ?
N6 C48 C50 119.1(7) ?
C49 C48 C50 59.9(5) ?
N6 C48 H48A 114.5 ?
C49 C48 H48A 114.5 ?
C50 C48 H48A 114.5 ?
C50 C49 C48 60.1(5) ?
C50 C49 H49A 117.8 ?
C48 C49 H49A 117.8 ?
C50 C49 H49B 117.8 ?
C48 C49 H49B 117.8 ?
H49A C49 H49B 114.9 ?
C49 C50 C48 60.0(5) ?
C49 C50 H50A 117.8 ?
C48 C50 H50A 117.8 ?
C49 C50 H50B 117.8 ?
C48 C50 H50B 117.8 ?
H50A C50 H50B 114.9 ?
C52 C51 C56 120.5(7) ?
C52 C51 C57 123.7(7) ?
C56 C51 C57 115.6(7) ?
O5 C52 C53 119.7(6) ?
O5 C52 C51 123.4(6) ?
C53 C52 C51 116.7(7) ?
C54 C53 C52 122.3(8) ?
C54 C53 H53A 118.8 ?
C52 C53 H53A 118.8 ?
C53 C54 C55 120.9(8) ?
C53 C54 H54A 119.5 ?
C55 C54 H54A 119.5 ?
C56 C55 C54 119.4(8) ?
C56 C55 H55A 120.3 ?
C54 C55 H55A 120.3 ?
C55 C56 C51 120.0(8) ?
C55 C56 H56A 120.0 ?
C51 C56 H56A 120.0 ?
N5 C57 C51 125.8(6) ?
N5 C57 H57A 117.1 ?
C51 C57 H57A 117.1 ?
N5 C58 C60 119.9(6) ?
N5 C58 C59 122.7(6) ?
C60 C58 C59 60.3(4) ?
N5 C58 H58A 114.4 ?
C60 C58 H58A 114.4 ?
C59 C58 H58A 114.4 ?
C60 C59 C58 58.7(4) ?
C60 C59 H59A 117.9 ?
C58 C59 H59A 117.9 ?
C60 C59 H59B 117.9 ?
C58 C59 H59B 117.9 ?
H59A C59 H59B 115.1 ?
C58 C60 C59 61.0(5) ?
C58 C60 H60A 117.7 ?
C59 C60 H60A 117.7 ?
C58 C60 H60B 117.7 ?
C59 C60 H60B 117.7 ?
H60A C60 H60B 114.8 ?

loop_
_geom_bond_atom_site_label_1
_geom_bond_atom_site_label_2
_geom_bond_distance
_geom_bond_publ_flag
Mn1 O1 1.871(4) y
Mn1 O2 1.883(4) y
Mn1 O3 1.912(4) y
Mn1 N3 1.922(5) y
Mn1 N2 1.926(5) y
Mn1 N1 1.940(5) y
Mn2 O6 1.864(4) y
Mn2 O4 1.899(4) y
Mn2 O5 1.907(4) y
Mn2 N4 1.927(6) y
Mn2 N6 1.943(5) y
Mn2 N5 1.947(5) y
O1 C2 1.316(7) ?
O2 C12 1.314(7) ?
O3 C22 1.300(7) ?
O4 C32 1.335(8) ?
O5 C52 1.307(7) ?
O6 C42 1.321(7) ?
N1 C7 1.279(7) ?
N1 C8 1.477(8) ?
N2 C17 1.314(7) ?
N2 C18 1.468(8) ?
N3 C27 1.286(7) ?
N3 C28 1.516(9) ?
N4 C37 1.287(8) ?
N4 C38 1.484(8) ?
N5 C57 1.288(7) ?
N5 C58 1.444(7) ?
N6 C47 1.294(7) ?
N6 C48 1.470(8) ?
C1 C6 1.401(9) ?
C1 C2 1.414(9) ?
C1 C7 1.446(8) ?
C2 C3 1.386(8) ?
C3 C4 1.368(9) ?
C3 H3A 0.93 ?
C4 C5 1.410(10) ?
C4 H4A 0.93 ?
C5 C6 1.352(9) ?
C5 H5A 0.93 ?
C6 H6A 0.93 ?
C7 H7A 0.93 ?
C8 C10 1.505(9) ?
C8 C9 1.511(9) ?
C8 H8A 0.98 ?
C9 C10 1.505(10) ?
C9 H9A 0.97 ?
C9 H9B 0.97 ?
C10 H10A 0.97 ?
C10 H10B 0.97 ?
C11 C16 1.396(9) ?
C11 C12 1.415(8) ?
C11 C17 1.433(9) ?
C12 C13 1.423(9) ?
C13 C14 1.376(9) ?
C13 H13A 0.93 ?
C14 C15 1.368(10) ?
C14 H14A 0.93 ?
C15 C16 1.364(10) ?
C15 H15A 0.93 ?
C16 H16A 0.93 ?
C17 H17A 0.93 ?
C18 C20 1.446(10) ?
C18 C19 1.489(10) ?
C18 H18A 0.98 ?
C19 C20 1.503(10) ?
C19 H19A 0.97 ?
C19 H19B 0.97 ?
C20 H20A 0.97 ?
C20 H20B 0.97 ?
C21 C26 1.384(8) ?
C21 C22 1.407(9) ?
C21 C27 1.442(9) ?
C22 C23 1.435(9) ?
C23 C24 1.361(9) ?
C23 H23A 0.93 ?
C24 C25 1.397(10) ?
C24 H24A 0.93 ?
C25 C26 1.377(9) ?
C25 H25A 0.93 ?
C26 H26A 0.93 ?
C27 H27A 0.93 ?
C28 C30 1.407(11) ?
C28 C29 1.482(10) ?
C28 H28A 0.98 ?
C29 C30 1.423(12) ?
C29 H29A 0.97 ?
C29 H29B 0.97 ?
C30 H30A 0.97 ?
C30 H30B 0.97 ?
C31 C36 1.400(9) ?
C31 C32 1.408(9) ?
C31 C37 1.451(9) ?
C32 C33 1.393(9) ?
C33 C34 1.376(9) ?
C33 H33A 0.93 ?
C34 C35 1.373(9) ?
C34 H34A 0.93 ?
C35 C36 1.380(10) ?
C35 H35A 0.93 ?
C36 H36A 0.93 ?
C37 H37A 0.93 ?
C38 C40 1.465(10) ?
C38 C39 1.499(9) ?
C38 H38A 0.98 ?
C39 C40 1.467(10) ?
C39 H39A 0.97 ?
C39 H39B 0.97 ?
C40 H40A 0.97 ?
C40 H40B 0.97 ?
C41 C42 1.393(8) ?
C41 C46 1.414(8) ?
C41 C47 1.429(9) ?
C42 C43 1.405(8) ?
C43 C44 1.394(9) ?
C43 H43A 0.93 ?
C44 C45 1.390(9) ?
C44 H44A 0.93 ?
C45 C46 1.386(9) ?
C45 H45A 0.93 ?
C46 H46A 0.93 ?
C47 H47A 0.93 ?
C48 C49 1.483(10) ?
C48 C50 1.484(10) ?
C48 H48A 0.98 ?
C49 C50 1.481(10) ?
C49 H49A 0.97 ?
C49 H49B 0.97 ?
C50 H50A 0.97 ?
C50 H50B 0.97 ?
C51 C52 1.401(9) ?
C51 C56 1.417(9) ?
C51 C57 1.463(9) ?
C52 C53 1.396(9) ?
C53 C54 1.350(9) ?
C53 H53A 0.93 ?
C54 C55 1.387(10) ?
C54 H54A 0.93 ?
C55 C56 1.360(10) ?
C55 H55A 0.93 ?
C56 H56A 0.93 ?
C57 H57A 0.93 ?
C58 C60 1.467(9) ?
C58 C59 1.503(9) ?
C58 H58A 0.98 ?
C59 C60 1.492(9) ?
C59 H59A 0.97 ?
C59 H59B 0.97 ?
C60 H60A 0.97 ?
C60 H60B 0.97 ?
